data_7129897
loop_
_publ_author_name
'Tsukada, Tetsuyoshi'
'Shoji, Yoshiaki'
'Takenouchi, Kumiko'
'Taka, Hideo'
'Fukushima, Takanori'

_publ_section_title
;
 A carbon-functionality-appended diborylacetylene available for a
 component of organic synthesis and OLEDs
;
_journal_name_full 'Chemical Communications'
_journal_paper_doi 10.1039/D2CC01159J
_journal_year 2022
_chemical_formula_moiety 'C26 H16 B2 O2'
_chemical_formula_sum 'C26 H16 B2 O2'
_chemical_formula_weight 382.01
_space_group_crystal_system triclinic
_space_group_IT_number 2
_space_group_name_Hall '-P 1'
_space_group_name_H-M_alt 'P -1'
_atom_sites_solution_hydrogens geom
_atom_sites_solution_primary iterative
_audit_creation_date 2022-02-15
_audit_creation_method
;
Olex2 1.3
(compiled 2020.11.12 svn.r5f609507 for OlexSys, GUI svn.r6408)
;
_audit_update_record
;
2022-02-25 deposited with the CCDC.	2022-03-25 downloaded from the CCDC.
;
_cell_angle_alpha 70.147(5)
_cell_angle_beta 73.252(4)
_cell_angle_gamma 86.127(4)
_cell_formula_units_Z 2
_cell_length_a 9.1910(4)
_cell_length_b 9.2332(5)
_cell_length_c 12.5455(7)
_cell_measurement_reflns_used 4054
_cell_measurement_temperature 93.15
_cell_measurement_theta_max 70.6210
_cell_measurement_theta_min 3.8940
_cell_volume 958.35(9)
_computing_cell_refinement 'CrysAlisPro 1.171.40.45a (Rigaku OD, 2019)'
_computing_data_collection 'CrysAlisPro 1.171.40.45a (Rigaku OD, 2019)'
_computing_data_reduction 'CrysAlisPro 1.171.40.45a (Rigaku OD, 2019)'
_computing_molecular_graphics 'Olex2 1.3 (Dolomanov et al., 2009)'
_computing_publication_material 'Olex2 1.3 (Dolomanov et al., 2009)'
_computing_structure_refinement 'SHELXL 2018/3 (Sheldrick, 2015)'
_computing_structure_solution 'olex2.solve 1.3 (Bourhis et al., 2015)'
_diffrn_ambient_temperature 93.15
_diffrn_detector 'Rigaku HyPix-6000 area detector'
_diffrn_detector_area_resol_mean 10.0
_diffrn_detector_type 'HPC area detector'
_diffrn_measured_fraction_theta_full 0.994
_diffrn_measured_fraction_theta_max 0.977
_diffrn_measurement_details
;
List of Runs (angles in degrees, time in seconds):

  # Type    Start    End  Width  t~exp~   \w     \q     \k     \f   Frames
#--------------------------------------------------------------------------
  1  \w    -30.00  16.00   0.50    0.05    --   55.45 -15.00 -90.00   92
  2  \w    -34.00  36.00   0.50    0.05    --   55.45 -30.00   0.00  140
  3  \w    -20.00   6.00   0.50    0.05    --   55.45 -30.00  60.00   52
  4  \w     32.00  57.00   0.50    0.05    --    0.00 -99.00 120.00   50
  5  \w     45.00 110.00   0.50    0.05    --   55.45-125.00  90.00  130
  6  \w     71.00 106.00   0.50    0.05    --  110.90-111.00  30.00   70
  7  \w     76.00 103.00   0.50    0.05    --  110.90 -77.00  60.00   54
  8  \w     75.00 102.00   0.50    0.05    --  110.90 -91.00 120.00   54
  9  \w     50.00 106.00   0.50    0.05    --  110.90 -91.00  30.00  112
 10  \w     50.00  76.00   0.50    0.05    --  110.90 -63.00  90.00   52
 11  \w     32.00  58.00   0.50    0.05    --  110.90 -50.00 120.00   52
 12  \w     27.00  70.00   0.50    0.05    --  110.90 -63.00 150.00   86
 13  \w     28.00  58.00   0.50    0.05    --  110.90 -50.00 150.00   60
 14  \w     17.00  42.00   0.50    0.05    --  110.90 -91.00 120.00   50
 15  \w     16.00  60.00   0.50    0.05    --  110.90 -77.00  60.00   88
 16  \w     27.00  55.00   0.50    0.05    --  110.90 -50.00  30.00   56
 17  \w     42.00  68.00   0.50    0.05    --  110.90 -63.00 -30.00   52
 18  \w     46.00  72.00   0.50    0.05    --  110.90 -63.00 -60.00   52
 19  \w     60.00 106.00   0.50    0.05    --  110.90 -97.00-121.00   92
 20  \w     73.00 102.00   0.50    0.05    --  110.90 -77.00-120.00   58
 21  \w     52.00  77.00   0.50    0.05    --   55.45-125.00-150.00   50
 22  \w     28.00  68.00   0.50    0.05    --   55.45 -97.00-121.00   80
 23  \w     19.00  45.00   0.50    0.05    --   55.45-125.00-150.00   52
 24  \w    -10.00  19.00   0.50    0.05    --    0.00 -97.00-121.00   58
 25  \w    -20.00   5.00   0.50    0.05    --  -28.75 -97.00-121.00   50
 26  \w    -29.00  46.00   0.50    0.05    --   55.45 -45.00-180.00  150
 27  \w     17.00  50.00   0.50    0.05    --  110.90 -77.00-120.00   66
 28  \w     27.00  65.00   0.50    0.05    --  110.90 -63.00-120.00   76
 29  \w     32.00  57.00   0.50    0.05    --  110.90 -50.00-120.00   50
 30  \w     30.00  56.00   0.50    0.05    --  110.90 -50.00 -60.00   52
 31  \w     27.00  54.00   0.50    0.05    --  110.90 -50.00 -90.00   54
 32  \w     35.00 172.00   0.50    0.05    --  110.90  12.00-120.00  274
 33  \w    132.00 168.00   0.50    0.05    --  110.90  37.00-150.00   72
 34  \w    100.00 128.00   0.50    0.05    --   55.45  97.00 -13.00   56
 35  \w     87.00 135.00   0.50    0.05    --   55.45 125.00  30.00   96
 36  \w    105.00 153.00   0.50    0.05    --  110.90  97.00 -13.00   96
 37  \w    126.00 168.00   0.50    0.05    --  110.90  50.00  60.00   84
 38  \w     91.00 136.00   0.50    0.05    --   55.45 125.00 -90.00   90
 39  \w     90.00 136.00   0.50    0.05    --   55.45 125.00-120.00   92
 40  \w     70.00  95.00   0.50    0.05    --  110.90  37.00-150.00   50
 41  \w     14.00  40.00   0.50    0.05    --  110.90 -91.00  30.00   52
 42  \w     41.00 110.00   0.50    0.05    --   55.45-125.00 -30.00  138
 43  \w     49.00 106.00   0.50    0.05    --  110.90-111.00-120.00  114
 44  \w    -13.00  16.00   0.50    0.05    --    0.00 -99.00 120.00   58
 45  \w    -41.00  19.00   0.50    0.05    --   55.45 -15.00 -60.00  120
 46  \w     71.00 132.00   0.50    0.05    --   55.45  61.00  60.00  122
 47  \w     83.00 137.00   0.50    0.05    --   55.45 125.00  90.00  108
 48  \w     69.00  95.00   0.50    0.05    --  110.90  50.00  60.00   52
 49  \w     73.00 168.00   0.50    0.05    --  110.90  63.00 120.00  190
 50  \w     63.00 160.00   0.50    0.05    --  110.90  77.00  90.00  194
 51  \w     18.00  52.00   0.50    0.05    --   55.45  61.00  60.00   68
 52  \w    -25.00   0.00   0.50    0.05    --    0.00  97.00 -13.00   50
 53  \w    -17.00   8.00   0.50    0.05    --  -28.75  97.00 -13.00   50
 54  \w   -110.00 -80.00   0.50    0.05    --  -28.75 -91.00 -30.00   60
 55  \w   -126.00 -94.00   0.50    0.05    --  -28.75 -91.00 -60.00   64
 56  \w   -108.00 -82.00   0.50    0.05    --  -28.75 -91.00  90.00   52
;
_diffrn_measurement_device 'four-circle diffractometer'
_diffrn_measurement_device_type 'Rigaku XtaLAB Synergy-DW'
_diffrn_measurement_method '\w scans'
_diffrn_orient_matrix_type 'CrysAlisPro convention (1999,Acta A55,543-557)'
_diffrn_orient_matrix_UB_11 -0.0113468000
_diffrn_orient_matrix_UB_12 -0.1773929000
_diffrn_orient_matrix_UB_13 0.0482719000
_diffrn_orient_matrix_UB_21 -0.0157505000
_diffrn_orient_matrix_UB_22 -0.0017198000
_diffrn_orient_matrix_UB_23 -0.1185431000
_diffrn_orient_matrix_UB_31 0.1740622000
_diffrn_orient_matrix_UB_32 -0.0057078000
_diffrn_orient_matrix_UB_33 -0.0462857000
_diffrn_radiation_monochromator 'multi-layer mirror optics'
_diffrn_radiation_probe x-ray
_diffrn_radiation_type 'Cu K\a'
_diffrn_radiation_wavelength 1.54184
_diffrn_reflns_av_R_equivalents 0.0143
_diffrn_reflns_av_unetI/netI 0.0198
_diffrn_reflns_Laue_measured_fraction_full 0.994
_diffrn_reflns_Laue_measured_fraction_max 0.977
_diffrn_reflns_limit_h_max 11
_diffrn_reflns_limit_h_min -6
_diffrn_reflns_limit_k_max 11
_diffrn_reflns_limit_k_min -11
_diffrn_reflns_limit_l_max 15
_diffrn_reflns_limit_l_min -15
_diffrn_reflns_number 7614
_diffrn_reflns_point_group_measured_fraction_full 0.994
_diffrn_reflns_point_group_measured_fraction_max 0.977
_diffrn_reflns_theta_full 67.684
_diffrn_reflns_theta_max 70.783
_diffrn_reflns_theta_min 3.905
_diffrn_source 'rotating anode X-ray generator'
_diffrn_source_type PhotonJet-DW
_exptl_absorpt_coefficient_mu 0.634
_exptl_absorpt_correction_T_max 1.00000
_exptl_absorpt_correction_T_min 0.98103
_exptl_absorpt_correction_type multi-scan
_exptl_absorpt_process_details
;
CrysAlisPro 1.171.40.45a (Rigaku Oxford Diffraction, 2019)
Empirical absorption correction using spherical harmonics,
 implemented in SCALE3 ABSPACK scaling algorithm.
;
_exptl_crystal_colour 'light yellow'
_exptl_crystal_colour_modifier light
_exptl_crystal_colour_primary yellow
_exptl_crystal_density_diffrn 1.324
_exptl_crystal_description block
_exptl_crystal_F_000 396
_exptl_crystal_size_max 0.2
_exptl_crystal_size_mid 0.2
_exptl_crystal_size_min 0.15
_refine_diff_density_max 0.225
_refine_diff_density_min -0.172
_refine_diff_density_rms 0.034
_refine_ls_extinction_method none
_refine_ls_goodness_of_fit_ref 1.053
_refine_ls_hydrogen_treatment constr
_refine_ls_matrix_type full
_refine_ls_number_parameters 271
_refine_ls_number_reflns 3610
_refine_ls_number_restraints 0
_refine_ls_restrained_S_all 1.053
_refine_ls_R_factor_all 0.0390
_refine_ls_R_factor_gt 0.0358
_refine_ls_shift/su_max 0.000
_refine_ls_shift/su_mean 0.000
_refine_ls_structure_factor_coef Fsqd
_refine_ls_weighting_details 'w=1/[\s^2^(Fo^2^)+(0.0449P)^2^+0.2864P] where P=(Fo^2^+2Fc^2^)/3'
_refine_ls_weighting_scheme calc
_refine_ls_wR_factor_gt 0.0948
_refine_ls_wR_factor_ref 0.0970
_reflns_Friedel_coverage 0.000
_reflns_number_gt 3253
_reflns_number_total 3610
_reflns_threshold_expression 'I > 2\s(I)'
_cod_data_source_file d2cc01159j2.cif
_cod_data_source_block tkd-01-09-4
_cod_database_code 7129897
_shelx_shelxl_version_number 2018/3
_chemical_oxdiff_formula 'C H B O'
_shelx_space_group_comment
;
The symmetry employed for this shelxl refinement is uniquely defined
by the following loop, which should always be used as a source of
symmetry information in preference to the above space-group names.
They are only intended as comments.
;
_shelx_estimated_absorpt_t_max 0.911
_shelx_estimated_absorpt_t_min 0.884
_reflns_odcompleteness_completeness 99.59
_reflns_odcompleteness_iscentric 1
_reflns_odcompleteness_theta 66.97
_olex2_refinement_description
;
1. Fixed Uiso
 At 1.2 times of:
  All C(H) groups
2.a Aromatic/amide H refined with riding coordinates:
 C4(H4), C5(H5), C6(H6), C7(H7), C10(H10), C11(H11), C12(H12), C13(H13),
 C16(H16), C17(H17), C18(H18), C19(H19), C22(H22), C23(H23), C24(H24), C25(H25)
;
_olex2_submission_special_instructions 'No special instructions were received'
_oxdiff_exptl_absorpt_empirical_details
;
Empirical correction (ABSPACK) includes:
- Absorption correction using spherical harmonics
- Frame scaling
;
_oxdiff_exptl_absorpt_empirical_full_max 1.195
_oxdiff_exptl_absorpt_empirical_full_min 0.879

loop_
_space_group_symop_operation_xyz
'x, y, z'
'-x, -y, -z'

loop_
_atom_site_label
_atom_site_type_symbol
_atom_site_fract_x
_atom_site_fract_y
_atom_site_fract_z
_atom_site_U_iso_or_equiv
_atom_site_adp_type
_atom_site_occupancy
_atom_site_site_symmetry_order
_atom_site_calc_flag
_atom_site_refinement_flags_posn
_atom_site_refinement_flags_adp
_atom_site_refinement_flags_occupancy
_atom_site_disorder_assembly
_atom_site_disorder_group
B1 B 0.47597(15) 0.23883(16) 0.87150(11) 0.0263(3) Uani 1 1 d . . . . .
B2 B 0.83326(15) 0.56450(16) 0.63985(12) 0.0262(3) Uani 1 1 d . . . . .
C1 C 0.60191(13) 0.36251(14) 0.79818(10) 0.0269(3) Uani 1 1 d . . . . .
C2 C 0.70223(13) 0.45488(14) 0.72876(10) 0.0270(3) Uani 1 1 d . . . . .
C3 C 0.33063(13) 0.26105(14) 0.96074(10) 0.0258(3) Uani 1 1 d . . . . .
C4 C 0.29900(14) 0.39284(14) 0.99501(10) 0.0286(3) Uani 1 1 d . . . . .
H4 H 0.375092 0.472484 0.965619 0.034 Uiso 1 1 calc R U . . .
C5 C 0.16122(14) 0.40976(15) 1.06980(11) 0.0315(3) Uani 1 1 d . . . . .
H5 H 0.142982 0.499625 1.091780 0.038 Uiso 1 1 calc R U . . .
C6 C 0.04843(14) 0.29330(15) 1.11305(11) 0.0328(3) Uani 1 1 d . . . . .
H6 H -0.047266 0.305208 1.163771 0.039 Uiso 1 1 calc R U . . .
C7 C 0.07420(14) 0.16171(15) 1.08313(11) 0.0309(3) Uani 1 1 d . . . . .
H7 H -0.002730 0.082830 1.112908 0.037 Uiso 1 1 calc R U . . .
C8 C 0.21557(14) 0.14596(14) 1.00814(10) 0.0265(3) Uani 1 1 d . . . . .
C9 C 0.48443(13) 0.08548(14) 0.84891(10) 0.0261(3) Uani 1 1 d . . . . .
C10 C 0.61020(14) 0.04116(14) 0.77214(10) 0.0291(3) Uani 1 1 d . . . . .
H10 H 0.696518 0.109367 0.731319 0.035 Uiso 1 1 calc R U . . .
C11 C 0.61079(15) -0.09826(15) 0.75505(11) 0.0316(3) Uani 1 1 d . . . . .
H11 H 0.696629 -0.125665 0.702896 0.038 Uiso 1 1 calc R U . . .
C12 C 0.48430(15) -0.19959(15) 0.81486(11) 0.0322(3) Uani 1 1 d . . . . .
H12 H 0.484524 -0.295657 0.802613 0.039 Uiso 1 1 calc R U . . .
C13 C 0.35905(14) -0.16164(14) 0.89153(11) 0.0305(3) Uani 1 1 d . . . . .
H13 H 0.273731 -0.231104 0.932665 0.037 Uiso 1 1 calc R U . . .
C14 C 0.36032(13) -0.01940(14) 0.90736(10) 0.0267(3) Uani 1 1 d . . . . .
C15 C 0.80991(13) 0.71299(14) 0.54528(10) 0.0256(3) Uani 1 1 d . . . . .
C16 C 0.66900(14) 0.76257(14) 0.52400(11) 0.0285(3) Uani 1 1 d . . . . .
H16 H 0.580197 0.699770 0.570512 0.034 Uiso 1 1 calc R U . . .
C17 C 0.65626(14) 0.89903(15) 0.43799(11) 0.0315(3) Uani 1 1 d . . . . .
H17 H 0.560416 0.928569 0.424325 0.038 Uiso 1 1 calc R U . . .
C18 C 0.78609(15) 0.99383(15) 0.37087(11) 0.0336(3) Uani 1 1 d . . . . .
H18 H 0.777384 1.089453 0.312921 0.040 Uiso 1 1 calc R U . . .
C19 C 0.92621(15) 0.95019(15) 0.38780(11) 0.0320(3) Uani 1 1 d . . . . .
H19 H 1.014019 1.014764 0.341873 0.038 Uiso 1 1 calc R U . . .
C20 C 0.93726(13) 0.80957(14) 0.47349(10) 0.0267(3) Uani 1 1 d . . . . .
C21 C 0.99819(13) 0.53109(14) 0.64071(10) 0.0260(3) Uani 1 1 d . . . . .
C22 C 1.04618(14) 0.39542(15) 0.71505(10) 0.0291(3) Uani 1 1 d . . . . .
H22 H 0.972274 0.318793 0.770230 0.035 Uiso 1 1 calc R U . . .
C23 C 1.19707(15) 0.37176(15) 0.70939(11) 0.0323(3) Uani 1 1 d . . . . .
H23 H 1.226699 0.279294 0.759648 0.039 Uiso 1 1 calc R U . . .
C24 C 1.30670(14) 0.48427(16) 0.62943(12) 0.0340(3) Uani 1 1 d . . . . .
H24 H 1.410786 0.468260 0.626442 0.041 Uiso 1 1 calc R U . . .
C25 C 1.26581(14) 0.61831(15) 0.55473(11) 0.0318(3) Uani 1 1 d . . . . .
H25 H 1.340618 0.694597 0.500444 0.038 Uiso 1 1 calc R U . . .
C26 C 1.11223(14) 0.63951(14) 0.56057(10) 0.0270(3) Uani 1 1 d . . . . .
O1 O 0.22991(9) 0.01088(10) 0.98302(7) 0.0289(2) Uani 1 1 d . . . . .
O2 O 1.08204(9) 0.77468(10) 0.48150(7) 0.0291(2) Uani 1 1 d . . . . .

loop_
_atom_site_aniso_label
_atom_site_aniso_U_11
_atom_site_aniso_U_22
_atom_site_aniso_U_33
_atom_site_aniso_U_23
_atom_site_aniso_U_13
_atom_site_aniso_U_12
B1 0.0253(7) 0.0297(7) 0.0207(6) -0.0031(5) -0.0079(5) -0.0007(5)
B2 0.0266(7) 0.0288(7) 0.0224(6) -0.0102(5) -0.0030(5) -0.0019(5)
C1 0.0261(6) 0.0292(6) 0.0242(6) -0.0088(5) -0.0053(5) 0.0015(5)
C2 0.0253(6) 0.0291(6) 0.0246(6) -0.0076(5) -0.0059(5) 0.0010(5)
C3 0.0247(6) 0.0288(6) 0.0204(5) -0.0035(5) -0.0065(5) -0.0013(5)
C4 0.0286(6) 0.0292(6) 0.0237(6) -0.0045(5) -0.0056(5) -0.0026(5)
C5 0.0342(7) 0.0311(6) 0.0264(6) -0.0084(5) -0.0060(5) 0.0020(5)
C6 0.0266(6) 0.0392(7) 0.0262(6) -0.0081(5) -0.0015(5) 0.0011(5)
C7 0.0252(6) 0.0348(7) 0.0262(6) -0.0048(5) -0.0029(5) -0.0044(5)
C8 0.0268(6) 0.0290(6) 0.0212(6) -0.0052(5) -0.0067(5) -0.0004(5)
C9 0.0258(6) 0.0291(6) 0.0207(5) -0.0043(5) -0.0072(5) 0.0004(5)
C10 0.0275(6) 0.0332(6) 0.0234(6) -0.0058(5) -0.0066(5) 0.0005(5)
C11 0.0313(6) 0.0360(7) 0.0260(6) -0.0100(5) -0.0072(5) 0.0049(5)
C12 0.0397(7) 0.0287(6) 0.0297(6) -0.0097(5) -0.0129(5) 0.0038(5)
C13 0.0318(6) 0.0300(6) 0.0280(6) -0.0058(5) -0.0097(5) -0.0023(5)
C14 0.0262(6) 0.0305(6) 0.0216(6) -0.0060(5) -0.0070(5) 0.0009(5)
C15 0.0247(6) 0.0283(6) 0.0227(6) -0.0095(5) -0.0036(5) -0.0007(5)
C16 0.0248(6) 0.0330(6) 0.0266(6) -0.0108(5) -0.0042(5) -0.0008(5)
C17 0.0282(6) 0.0367(7) 0.0304(6) -0.0123(5) -0.0095(5) 0.0054(5)
C18 0.0384(7) 0.0301(6) 0.0286(6) -0.0050(5) -0.0098(5) 0.0030(5)
C19 0.0313(7) 0.0316(6) 0.0276(6) -0.0046(5) -0.0052(5) -0.0042(5)
C20 0.0249(6) 0.0301(6) 0.0241(6) -0.0089(5) -0.0055(5) 0.0008(5)
C21 0.0267(6) 0.0295(6) 0.0210(5) -0.0090(5) -0.0044(5) -0.0005(5)
C22 0.0313(6) 0.0315(6) 0.0225(6) -0.0078(5) -0.0057(5) -0.0004(5)
C23 0.0349(7) 0.0361(7) 0.0268(6) -0.0096(5) -0.0120(5) 0.0052(5)
C24 0.0257(6) 0.0442(7) 0.0342(7) -0.0139(6) -0.0111(5) 0.0032(5)
C25 0.0248(6) 0.0380(7) 0.0303(6) -0.0094(5) -0.0057(5) -0.0026(5)
C26 0.0267(6) 0.0302(6) 0.0228(6) -0.0081(5) -0.0058(5) 0.0002(5)
O1 0.0255(4) 0.0294(4) 0.0278(4) -0.0082(4) -0.0022(3) -0.0034(3)
O2 0.0231(4) 0.0310(4) 0.0270(4) -0.0034(4) -0.0047(3) -0.0024(3)

loop_
_atom_type_symbol
_atom_type_description
_atom_type_scat_dispersion_real
_atom_type_scat_dispersion_imag
_atom_type_scat_source
C C 0.0181 0.0091 'International Tables Vol C Tables 4.2.6.8 and 6.1.1.4'
H H 0.0000 0.0000 'International Tables Vol C Tables 4.2.6.8 and 6.1.1.4'
B B 0.0090 0.0039 'International Tables Vol C Tables 4.2.6.8 and 6.1.1.4'
O O 0.0492 0.0322 'International Tables Vol C Tables 4.2.6.8 and 6.1.1.4'

loop_
_geom_angle_atom_site_label_1
_geom_angle_atom_site_label_2
_geom_angle_atom_site_label_3
_geom_angle
_geom_angle_site_symmetry_1
_geom_angle_site_symmetry_3
_geom_angle_publ_flag
C3 B1 C1 124.69(11) . . ?
C9 B1 C1 119.56(11) . . ?
C9 B1 C3 115.52(11) . . ?
C15 B2 C2 123.16(11) . . ?
C15 B2 C21 115.50(10) . . ?
C21 B2 C2 121.34(11) . . ?
C2 C1 B1 172.17(12) . . ?
C1 C2 B2 177.10(13) . . ?
C4 C3 B1 125.11(11) . . ?
C8 C3 B1 118.11(11) . . ?
C8 C3 C4 116.69(11) . . ?
C3 C4 H4 119.0 . . ?
C5 C4 C3 122.04(11) . . ?
C5 C4 H4 119.0 . . ?
C4 C5 H5 120.3 . . ?
C4 C5 C6 119.31(12) . . ?
C6 C5 H5 120.3 . . ?
C5 C6 H6 119.6 . . ?
C7 C6 C5 120.88(12) . . ?
C7 C6 H6 119.6 . . ?
C6 C7 H7 120.5 . . ?
C6 C7 C8 118.91(11) . . ?
C8 C7 H7 120.5 . . ?
C7 C8 C3 122.14(12) . . ?
O1 C8 C3 123.33(11) . . ?
O1 C8 C7 114.51(10) . . ?
C10 C9 B1 124.29(11) . . ?
C14 C9 B1 118.72(11) . . ?
C14 C9 C10 116.98(11) . . ?
C9 C10 H10 119.2 . . ?
C11 C10 C9 121.60(12) . . ?
C11 C10 H10 119.2 . . ?
C10 C11 H11 120.2 . . ?
C10 C11 C12 119.64(12) . . ?
C12 C11 H11 120.2 . . ?
C11 C12 H12 119.6 . . ?
C13 C12 C11 120.80(12) . . ?
C13 C12 H12 119.6 . . ?
C12 C13 H13 120.6 . . ?
C12 C13 C14 118.72(12) . . ?
C14 C13 H13 120.6 . . ?
C13 C14 C9 122.26(11) . . ?
O1 C14 C9 122.70(11) . . ?
O1 C14 C13 115.04(10) . . ?
C16 C15 B2 125.28(11) . . ?
C20 C15 B2 118.21(11) . . ?
C20 C15 C16 116.52(11) . . ?
C15 C16 H16 119.0 . . ?
C17 C16 C15 122.08(11) . . ?
C17 C16 H16 119.0 . . ?
C16 C17 H17 120.4 . . ?
C16 C17 C18 119.28(12) . . ?
C18 C17 H17 120.4 . . ?
C17 C18 H18 119.6 . . ?
C19 C18 C17 120.83(12) . . ?
C19 C18 H18 119.6 . . ?
C18 C19 H19 120.5 . . ?
C18 C19 C20 118.97(11) . . ?
C20 C19 H19 120.5 . . ?
C19 C20 C15 122.28(11) . . ?
O2 C20 C15 123.17(11) . . ?
O2 C20 C19 114.56(10) . . ?
C22 C21 B2 124.79(11) . . ?
C26 C21 B2 118.53(11) . . ?
C26 C21 C22 116.66(11) . . ?
C21 C22 H22 119.2 . . ?
C23 C22 C21 121.63(12) . . ?
C23 C22 H22 119.2 . . ?
C22 C23 H23 120.1 . . ?
C22 C23 C24 119.72(12) . . ?
C24 C23 H23 120.1 . . ?
C23 C24 H24 119.6 . . ?
C25 C24 C23 120.88(12) . . ?
C25 C24 H24 119.6 . . ?
C24 C25 H25 120.7 . . ?
C24 C25 C26 118.63(12) . . ?
C26 C25 H25 120.7 . . ?
C25 C26 C21 122.46(11) . . ?
O2 C26 C21 122.79(11) . . ?
O2 C26 C25 114.75(10) . . ?
C8 O1 C14 121.49(9) . . ?
C20 O2 C26 121.68(9) . . ?

loop_
_geom_bond_atom_site_label_1
_geom_bond_atom_site_label_2
_geom_bond_distance
_geom_bond_site_symmetry_2
_geom_bond_publ_flag
B1 C1 1.5302(17) . ?
B1 C3 1.5287(18) . ?
B1 C9 1.5285(18) . ?
B2 C2 1.5306(17) . ?
B2 C15 1.5282(18) . ?
B2 C21 1.5287(18) . ?
C1 C2 1.2144(17) . ?
C3 C4 1.4091(17) . ?
C3 C8 1.4005(16) . ?
C4 H4 0.9500 . ?
C4 C5 1.3771(17) . ?
C5 H5 0.9500 . ?
C5 C6 1.3983(18) . ?
C6 H6 0.9500 . ?
C6 C7 1.3759(19) . ?
C7 H7 0.9500 . ?
C7 C8 1.3990(17) . ?
C8 O1 1.3758(15) . ?
C9 C10 1.4118(17) . ?
C9 C14 1.4005(17) . ?
C10 H10 0.9500 . ?
C10 C11 1.3744(18) . ?
C11 H11 0.9500 . ?
C11 C12 1.3991(18) . ?
C12 H12 0.9500 . ?
C12 C13 1.3818(18) . ?
C13 H13 0.9500 . ?
C13 C14 1.3946(17) . ?
C14 O1 1.3766(14) . ?
C15 C16 1.4122(17) . ?
C15 C20 1.4016(16) . ?
C16 H16 0.9500 . ?
C16 C17 1.3766(18) . ?
C17 H17 0.9500 . ?
C17 C18 1.4002(18) . ?
C18 H18 0.9500 . ?
C18 C19 1.3767(18) . ?
C19 H19 0.9500 . ?
C19 C20 1.3960(17) . ?
C20 O2 1.3718(14) . ?
C21 C22 1.4150(17) . ?
C21 C26 1.4009(16) . ?
C22 H22 0.9500 . ?
C22 C23 1.3744(18) . ?
C23 H23 0.9500 . ?
C23 C24 1.3970(19) . ?
C24 H24 0.9500 . ?
C24 C25 1.3797(18) . ?
C25 H25 0.9500 . ?
C25 C26 1.3960(17) . ?
C26 O2 1.3746(14) . ?

loop_
_geom_torsion_atom_site_label_1
_geom_torsion_atom_site_label_2
_geom_torsion_atom_site_label_3
_geom_torsion_atom_site_label_4
_geom_torsion
_geom_torsion_site_symmetry_1
_geom_torsion_site_symmetry_2
_geom_torsion_site_symmetry_3
_geom_torsion_site_symmetry_4
_geom_torsion_publ_flag
B1 C3 C4 C5 175.40(11) . . . . ?
B1 C3 C8 C7 -174.89(11) . . . . ?
B1 C3 C8 O1 3.40(17) . . . . ?
B1 C9 C10 C11 -179.70(11) . . . . ?
B1 C9 C14 C13 179.97(11) . . . . ?
B1 C9 C14 O1 1.03(17) . . . . ?
B2 C15 C16 C17 179.17(11) . . . . ?
B2 C15 C20 C19 -177.57(11) . . . . ?
B2 C15 C20 O2 2.23(17) . . . . ?
B2 C21 C22 C23 178.70(12) . . . . ?
B2 C21 C26 C25 -179.70(11) . . . . ?
B2 C21 C26 O2 0.16(17) . . . . ?
C1 B1 C3 C4 -5.82(19) . . . . ?
C1 B1 C3 C8 170.58(11) . . . . ?
C1 B1 C9 C10 6.99(18) . . . . ?
C1 B1 C9 C14 -172.98(11) . . . . ?
C2 B2 C15 C16 -3.67(19) . . . . ?
C2 B2 C15 C20 175.96(11) . . . . ?
C2 B2 C21 C22 4.66(18) . . . . ?
C2 B2 C21 C26 -177.09(11) . . . . ?
C3 B1 C9 C10 -178.35(11) . . . . ?
C3 B1 C9 C14 1.68(16) . . . . ?
C3 C4 C5 C6 -0.26(19) . . . . ?
C3 C8 O1 C14 -0.63(17) . . . . ?
C4 C3 C8 C7 1.81(17) . . . . ?
C4 C3 C8 O1 -179.89(10) . . . . ?
C4 C5 C6 C7 0.88(19) . . . . ?
C5 C6 C7 C8 -0.15(19) . . . . ?
C6 C7 C8 C3 -1.25(18) . . . . ?
C6 C7 C8 O1 -179.68(10) . . . . ?
C7 C8 O1 C14 177.78(10) . . . . ?
C8 C3 C4 C5 -1.05(17) . . . . ?
C9 B1 C3 C4 179.84(11) . . . . ?
C9 B1 C3 C8 -3.76(16) . . . . ?
C9 C10 C11 C12 -0.07(18) . . . . ?
C9 C14 O1 C8 -1.74(17) . . . . ?
C10 C9 C14 C13 0.00(17) . . . . ?
C10 C9 C14 O1 -178.94(10) . . . . ?
C10 C11 C12 C13 -0.40(18) . . . . ?
C11 C12 C13 C14 0.66(18) . . . . ?
C12 C13 C14 C9 -0.46(18) . . . . ?
C12 C13 C14 O1 178.56(10) . . . . ?
C13 C14 O1 C8 179.25(10) . . . . ?
C14 C9 C10 C11 0.27(17) . . . . ?
C15 B2 C21 C22 -175.39(11) . . . . ?
C15 B2 C21 C26 2.85(16) . . . . ?
C15 C16 C17 C18 -1.41(19) . . . . ?
C15 C20 O2 C26 0.98(17) . . . . ?
C16 C15 C20 C19 2.09(17) . . . . ?
C16 C15 C20 O2 -178.11(11) . . . . ?
C16 C17 C18 C19 1.75(19) . . . . ?
C17 C18 C19 C20 -0.18(19) . . . . ?
C18 C19 C20 C15 -1.80(19) . . . . ?
C18 C19 C20 O2 178.39(11) . . . . ?
C19 C20 O2 C26 -179.21(10) . . . . ?
C20 C15 C16 C17 -0.47(18) . . . . ?
C21 B2 C15 C16 176.40(11) . . . . ?
C21 B2 C15 C20 -3.97(16) . . . . ?
C21 C22 C23 C24 0.63(19) . . . . ?
C21 C26 O2 C20 -2.26(17) . . . . ?
C22 C21 C26 C25 -1.31(18) . . . . ?
C22 C21 C26 O2 178.55(10) . . . . ?
C22 C23 C24 C25 -0.9(2) . . . . ?
C23 C24 C25 C26 0.00(19) . . . . ?
C24 C25 C26 C21 1.11(19) . . . . ?
C24 C25 C26 O2 -178.76(11) . . . . ?
C25 C26 O2 C20 177.61(10) . . . . ?
C26 C21 C22 C23 0.42(18) . . . . ?
